data_4345700
loop_
_publ_author_name
'Juriba\<si\'c Kulcs\'ar, Marina'
'Halasz, Ivan'
'Budimir, Ana'
'U\<zarevi\'c, Krunoslav'
'Lukin, Stipe'
'Monas, Andrea'
'Emmerling, Franziska'
'Plavec, Janez'
'\'Curi\'c, Manda'

_publ_section_title
;
 Reversible Gas-Solid Ammonia N-H Bond Activation Mediated by an
 Organopalladium Complex.
;
_journal_issue 9
_journal_name_full 'Inorganic chemistry'
_journal_page_first 5342
_journal_page_last 5351
_journal_paper_doi 10.1021/acs.inorgchem.7b00422
_journal_volume 56
_journal_year 2017
_chemical_formula_moiety 'C12 H14 Cl2 N4 Pd2'
_chemical_formula_sum 'C12 H14 Cl2 N4 Pd2'
_chemical_formula_weight 498.016
_space_group_IT_number 14
_symmetry_cell_setting monoclinic
_symmetry_space_group_name_Hall '-P 2yn'
_symmetry_space_group_name_H-M 'P 1 21/n 1'
_cell_angle_alpha 90
_cell_angle_beta 111.5035(18)
_cell_angle_gamma 90
_cell_formula_units_Z 2
_cell_length_a 9.89523(28)
_cell_length_b 17.49071(46)
_cell_length_c 4.500020(95)
_cell_measurement_temperature 293
_cell_volume 724.63(3)
_computing_cell_refinement Topas
_computing_data_collection Bruker
_computing_data_reduction none
_computing_structure_refinement Topas
_computing_structure_solution Topas
_diffrn_ambient_temperature 293
_diffrn_measurement_device_type 'high-resolution laboratory powder diffractometer'
_diffrn_radiation_type 'Cu K\a1'
_diffrn_radiation_wavelength 1.54056
_exptl_crystal_colour 'dark red'
_exptl_crystal_density_diffrn 2.282
_pd_proc_ls_background_function 'Chebyshev polynomial'
_pd_proc_ls_profile_function pseudo-Voigt
_pd_proc_ls_prof_R_factor 0.019
_pd_proc_ls_prof_wR_factor 0.024
_refine_ls_goodness_of_fit_all 1.55
_refine_ls_hydrogen_treatment refU
_refine_ls_number_parameters 43
_refine_ls_R_Fsqd_factor 0.010
_refine_ls_shift/su_max <0.01
_refine_ls_structure_factor_coef Fsqd
_cod_data_source_file ic7b00422_si_004.cif
_cod_data_source_block 2
_cod_depositor_comments 'Adding full bibliography for 4345700--4345701.cif.'
_cod_original_cell_volume 724.628(33)
_cod_original_sg_symbol_H-M P21/n
_cod_database_code 4345700

loop_
_symmetry_equiv_pos_as_xyz
'-x, -y, -z'
'-x+1/2, y+1/2, -z+1/2'
'x, y, z'
'x+1/2, -y+1/2, z+1/2'

loop_
_atom_site_label
_atom_site_type_symbol
_atom_site_symmetry_multiplicity
_atom_site_fract_x
_atom_site_fract_y
_atom_site_fract_z
_atom_site_occupancy
_atom_site_B_iso_or_equiv
C1 C 4 -0.6122(41) 0.41284(86) -1.2551(83) 1 2.568(70)
C3 C 4 -0.8222(42) 0.4203(11) -1.0999(87) 1 2.568(70)
H3 H 4 -0.8827(42) 0.3973(12) -1.0091(88) 1 2.568(70)
C2 C 4 -0.7044(41) 0.37954(95) -1.1208(85) 1 2.568(70)
H2 H 4 -0.6873(40) 0.32978(95) -1.0441(86) 1 2.568(70)
Pd Pd 4 -0.4388(40) 0.37060(82) -1.2950(80) 1 2.568(70)
C5 C 4 -0.7597(44) 0.52938(99) -1.3430(87) 1 2.568(70)
H5 H 4 -0.7767(45) 0.5796(10) -1.4146(90) 1 2.568(70)
C4 C 4 -0.6436(43) 0.48863(91) -1.3669(84) 1 2.568(70)
C6 C 4 -0.8498(44) 0.4941(11) -1.2123(88) 1 2.568(70)
H6 H 4 -0.9294(45) 0.5203(12) -1.1999(90) 1 2.568(70)
N1 N 4 -0.5489(43) 0.52292(96) -1.4940(83) 1 2.568(70)
Cl Cl 4 -0.7877(15) 0.69028(39) -0.7323(13) 1 2.568(70)
N10 N 4 0.0341(39) 0.2439(17) 0.4033(82) 1 2.568(70)
H11 H 4 0.0051(99) 0.2384(30) 0.581(19) 1 2.568(70)
H12 H 4 -0.042(16) 0.2683(46) 0.235(18) 1 2.568(70)
H13 H 4 0.1193(74) 0.2744(63) 0.460(31) 1 2.568(70)
